data_7062775
loop_
_publ_author_name
'Mishra, Shivendu'
'Pandey, Dilip'
'Mishra, Kulbhushan'
'Viau, Lydie'
'Raghuvanshi, Abhinav'

_publ_section_title
;
 Copper(i) iodide coordination polymers with triazole substituted pyridine
 ligands: photophysical and electrical conductivity properties
;
_journal_issue 42
_journal_name_full 'New Journal of Chemistry'
_journal_page_first 19751
_journal_page_last 19759
_journal_paper_doi 10.1039/D3NJ02303F
_journal_volume 47
_journal_year 2023
_chemical_formula_moiety 'C7 H6 Cu I N4'
_chemical_formula_sum 'C7 H6 Cu I N4'
_chemical_formula_weight 336.60
_space_group_crystal_system triclinic
_space_group_IT_number 2
_space_group_name_Hall '-P 1'
_space_group_name_H-M_alt 'P -1'
_atom_sites_solution_hydrogens geom
_atom_sites_solution_primary dual
_audit_creation_date 2022-09-01
_audit_creation_method
;
Olex2 1.3
(compiled 2020.11.12 svn.r5f609507 for OlexSys, GUI svn.r6408)
;
_audit_update_record
;
2023-05-12 deposited with the CCDC.	2023-10-02 downloaded from the CCDC.
;
_cell_angle_alpha 107.503(4)
_cell_angle_beta 101.344(4)
_cell_angle_gamma 113.872(6)
_cell_formula_units_Z 2
_cell_length_a 7.8402(4)
_cell_length_b 8.1337(5)
_cell_length_c 9.0972(4)
_cell_measurement_reflns_used 5196
_cell_measurement_temperature 293(2)
_cell_measurement_theta_max 28.5260
_cell_measurement_theta_min 2.4770
_cell_volume 471.01(6)
_computing_cell_refinement 'CrysAlisPro 1.171.41.93a (Rigaku OD, 2020)'
_computing_data_collection 'CrysAlisPro 1.171.41.93a (Rigaku OD, 2020)'
_computing_data_reduction 'CrysAlisPro 1.171.41.93a (Rigaku OD, 2020)'
_computing_molecular_graphics 'Olex2 1.3 (Dolomanov et al., 2009)'
_computing_publication_material 'Olex2 1.3 (Dolomanov et al., 2009)'
_computing_structure_refinement 'SHELXL 2014/7 (Sheldrick, 2015)'
_computing_structure_solution 'SHELXT  (Sheldrick, 2015)'
_diffrn_ambient_temperature 293(2)
_diffrn_detector_area_resol_mean 16.0309
_diffrn_detector_type Eos
_diffrn_measured_fraction_theta_full 0.998
_diffrn_measured_fraction_theta_max 0.960
_diffrn_measurement_details
;
List of Runs (angles in degrees, time in seconds):

  # Type    Start    End  Width  t~exp~   \w     \q     \k     \f   Frames
#--------------------------------------------------------------------------
  1  \w    -54.00  44.00   1.00   18.00    --   18.25 -38.00 129.00   98
  2  \w     -7.00  91.00   1.00   18.00    --   18.25  38.00 -75.00   98
  3  \w    -45.00  53.00   1.00   18.00    --  -19.58  38.00 -75.00   98
  4  \w    -92.00   6.00   1.00   18.00    --  -19.58 -38.00 129.00   98
  5  \w    -12.00  88.00   1.00   18.00    --   18.25  77.00 -60.00  100
  6  \w    -20.00  60.00   1.00   18.00    --   18.25 -99.00-180.00   80
  7  \w    -20.00  60.00   1.00   18.00    --   18.25 -99.00  60.00   80
  8  \w    -20.00  60.00   1.00   18.00    --   18.25 -99.00 150.00   80
  9  \w     34.00  95.00   1.00   18.00    --   18.25-178.00 120.00   61
 10  \w    -20.00  60.00   1.00   18.00    --   18.25 -99.00 -60.00   80
 11  \w     -3.00  87.00   1.00   18.00    --   18.25  57.00-180.00   90
 12  \w     -3.00  55.00   1.00   18.00    --   18.25  57.00  60.00   58
 13  \w    -90.00  10.00   1.00   18.00    --  -19.58 -77.00  60.00  100
;
_diffrn_measurement_device 'four-circle diffractometer'
_diffrn_measurement_device_type 'SuperNova, Dual, Cu at home/near, Eos'
_diffrn_measurement_method '\w scans'
_diffrn_radiation_type MoK\a
_diffrn_radiation_wavelength 0.71073
_diffrn_reflns_av_R_equivalents 0.0661
_diffrn_reflns_av_unetI/netI 0.0461
_diffrn_reflns_Laue_measured_fraction_full 0.998
_diffrn_reflns_Laue_measured_fraction_max 0.960
_diffrn_reflns_limit_h_max 10
_diffrn_reflns_limit_h_min -10
_diffrn_reflns_limit_k_max 10
_diffrn_reflns_limit_k_min -10
_diffrn_reflns_limit_l_max 12
_diffrn_reflns_limit_l_min -12
_diffrn_reflns_number 10275
_diffrn_reflns_point_group_measured_fraction_full 0.998
_diffrn_reflns_point_group_measured_fraction_max 0.960
_diffrn_reflns_theta_full 25.242
_diffrn_reflns_theta_max 28.498
_diffrn_reflns_theta_min 2.522
_exptl_absorpt_coefficient_mu 5.551
_exptl_absorpt_correction_T_max 1.00000
_exptl_absorpt_correction_T_min 0.50393
_exptl_absorpt_correction_type multi-scan
_exptl_absorpt_process_details
;
CrysAlisPro 1.171.41.93a (Rigaku Oxford Diffraction, 2020)
Empirical absorption correction using spherical harmonics,
implemented in SCALE3 ABSPACK scaling algorithm.
;
_exptl_crystal_colour 'metallic yellowish yellow'
_exptl_crystal_colour_lustre metallic
_exptl_crystal_colour_modifier yellowish
_exptl_crystal_colour_primary yellow
_exptl_crystal_density_diffrn 2.373
_exptl_crystal_description irregular
_exptl_crystal_F_000 316
_exptl_crystal_preparation 'Slow evaapouration'
_exptl_crystal_recrystallization_method 'Slow evapouration'
_exptl_crystal_size_max 0.28
_exptl_crystal_size_mid 0.19
_exptl_crystal_size_min 0.12
_refine_diff_density_max 1.572
_refine_diff_density_min -0.758
_refine_diff_density_rms 0.157
_refine_ls_extinction_method none
_refine_ls_goodness_of_fit_ref 1.076
_refine_ls_hydrogen_treatment constr
_refine_ls_matrix_type full
_refine_ls_number_parameters 118
_refine_ls_number_reflns 2300
_refine_ls_number_restraints 0
_refine_ls_restrained_S_all 1.076
_refine_ls_R_factor_all 0.0540
_refine_ls_R_factor_gt 0.0393
_refine_ls_shift/su_max 0.000
_refine_ls_shift/su_mean 0.000
_refine_ls_structure_factor_coef Fsqd
_refine_ls_weighting_details 'w=1/[\s^2^(Fo^2^)+(0.0487P)^2^+0.2433P] where P=(Fo^2^+2Fc^2^)/3'
_refine_ls_weighting_scheme calc
_refine_ls_wR_factor_gt 0.0937
_refine_ls_wR_factor_ref 0.1010
_reflns_Friedel_coverage 0.000
_reflns_number_gt 1894
_reflns_number_total 2300
_reflns_threshold_expression 'I > 2\s(I)'
_cod_data_source_file d3nj02303f2.cif
_cod_data_source_block red1
_cod_depositor_comments 'Adding full bibliography for 7062773--7062775.cif.'
_cod_original_cell_volume 471.01(5)
_cod_database_code 7062775
_shelx_shelxl_version_number 2014/7
_shelx_space_group_comment
;
The symmetry employed for this shelxl refinement is uniquely defined
by the following loop, which should always be used as a source of
symmetry information in preference to the above space-group names.
They are only intended as comments.
;
_olex2_refinement_description
;
1. Fixed Uiso
 At 1.2 times of:
  All C(H) groups
2.a Aromatic/amide H refined with riding coordinates:
 C1(H1), C2(H2), C3(H3), C5(H5), C6(H6), C7(H7)
;
_olex2_submission_special_instructions 'No special instructions were received'
_oxdiff_exptl_absorpt_empirical_details
;
Empirical correction (ABSPACK) includes:
- Absorption correction using spherical harmonics
- Frame scaling
;

loop_
_space_group_symop_operation_xyz
'x, y, z'
'-x, -y, -z'

loop_
_atom_site_label
_atom_site_type_symbol
_atom_site_fract_x
_atom_site_fract_y
_atom_site_fract_z
_atom_site_U_iso_or_equiv
_atom_site_adp_type
_atom_site_occupancy
_atom_site_site_symmetry_order
_atom_site_calc_flag
_atom_site_refinement_flags_posn
_atom_site_refinement_flags_adp
_atom_site_refinement_flags_occupancy
_atom_site_disorder_assembly
_atom_site_disorder_group
I1 I 0.67793(4) 0.35236(5) 0.07480(4) 0.04125(14) Uani 1 1 d . . . . .
Cu1 Cu 0.36288(9) 0.40897(9) 0.07047(8) 0.04591(19) Uani 1 1 d . . . . .
N1 N 0.4144(6) 0.5757(6) 0.3067(5) 0.0376(9) Uani 1 1 d . . . . .
N2 N 0.8439(5) 0.9265(6) 0.6962(5) 0.0366(9) Uani 1 1 d . . . . .
N3 N 0.9740(7) 0.8558(7) 0.6777(7) 0.0626(14) Uani 1 1 d . . . . .
N4 N 1.1235(6) 1.1452(6) 0.9035(5) 0.0385(9) Uani 1 1 d . . . . .
C1 C 0.2698(7) 0.6035(8) 0.3484(6) 0.0424(12) Uani 1 1 d . . . . .
H1 H 0.1401 0.5287 0.2702 0.051 Uiso 1 1 calc R U . . .
C2 C 0.3043(8) 0.7372(9) 0.5010(7) 0.0499(13) Uani 1 1 d . . . . .
H2 H 0.1999 0.7532 0.5236 0.060 Uiso 1 1 calc R U . . .
C3 C 0.4961(7) 0.8485(8) 0.6213(7) 0.0462(12) Uani 1 1 d . . . . .
H3 H 0.5233 0.9388 0.7261 0.055 Uiso 1 1 calc R U . . .
C4 C 0.6445(7) 0.8189(7) 0.5785(6) 0.0362(10) Uani 1 1 d . . . . .
C5 C 0.6009(7) 0.6832(7) 0.4231(6) 0.0383(11) Uani 1 1 d . . . . .
H5 H 0.7031 0.6652 0.3976 0.046 Uiso 1 1 calc R U . . .
C6 C 1.1378(8) 0.9942(8) 0.8075(8) 0.0567(16) Uani 1 1 d . . . . .
H6 H 1.2549 0.9870 0.8306 0.068 Uiso 1 1 calc R U . . .
C7 C 0.9382(7) 1.0971(7) 0.8310(6) 0.0402(11) Uani 1 1 d . . . . .
H7 H 0.8799 1.1724 0.8688 0.048 Uiso 1 1 calc R U . . .

loop_
_atom_site_aniso_label
_atom_site_aniso_U_11
_atom_site_aniso_U_22
_atom_site_aniso_U_33
_atom_site_aniso_U_23
_atom_site_aniso_U_13
_atom_site_aniso_U_12
I1 0.0372(2) 0.0464(2) 0.0395(2) 0.01367(17) 0.00893(15) 0.02568(17)
Cu1 0.0379(3) 0.0429(4) 0.0300(4) -0.0040(3) -0.0028(3) 0.0173(3)
N1 0.034(2) 0.040(2) 0.027(2) 0.0057(18) 0.0042(17) 0.0167(18)
N2 0.0293(19) 0.034(2) 0.031(2) 0.0023(18) 0.0026(16) 0.0140(17)
N3 0.040(2) 0.057(3) 0.057(3) -0.012(2) -0.004(2) 0.030(2)
N4 0.032(2) 0.034(2) 0.033(2) 0.0042(18) 0.0027(17) 0.0130(17)
C1 0.026(2) 0.050(3) 0.034(3) 0.008(2) 0.002(2) 0.016(2)
C2 0.035(3) 0.062(4) 0.042(3) 0.010(3) 0.013(2) 0.024(3)
C3 0.034(3) 0.056(3) 0.040(3) 0.008(3) 0.013(2) 0.023(2)
C4 0.032(2) 0.041(3) 0.030(3) 0.011(2) 0.006(2) 0.018(2)
C5 0.030(2) 0.043(3) 0.031(3) 0.007(2) 0.005(2) 0.018(2)
C6 0.034(3) 0.048(3) 0.056(4) -0.009(3) -0.003(3) 0.023(2)
C7 0.033(2) 0.042(3) 0.030(3) 0.001(2) 0.005(2) 0.018(2)

loop_
_atom_type_symbol
_atom_type_description
_atom_type_scat_dispersion_real
_atom_type_scat_dispersion_imag
_atom_type_scat_source
C C 0.0033 0.0016 'International Tables Vol C Tables 4.2.6.8 and 6.1.1.4'
H H 0.0000 0.0000 'International Tables Vol C Tables 4.2.6.8 and 6.1.1.4'
Cu Cu 0.3201 1.2651 'International Tables Vol C Tables 4.2.6.8 and 6.1.1.4'
I I -0.4742 1.8119 'International Tables Vol C Tables 4.2.6.8 and 6.1.1.4'
N N 0.0061 0.0033 'International Tables Vol C Tables 4.2.6.8 and 6.1.1.4'

loop_
_geom_angle_atom_site_label_1
_geom_angle_atom_site_label_2
_geom_angle_atom_site_label_3
_geom_angle
_geom_angle_site_symmetry_1
_geom_angle_site_symmetry_3
_geom_angle_publ_flag
Cu1 I1 Cu1 63.35(3) . 2_665 ?
I1 Cu1 I1 116.66(3) . 2_665 ?
I1 Cu1 Cu1 57.42(2) 2_665 2_665 ?
I1 Cu1 Cu1 59.24(2) . 2_665 ?
N1 Cu1 I1 99.94(12) . 2_665 ?
N1 Cu1 I1 107.02(12) . . ?
N1 Cu1 Cu1 116.23(12) . 2_665 ?
N1 Cu1 N4 130.07(17) . 1_444 ?
N4 Cu1 I1 104.33(12) 1_444 . ?
N4 Cu1 I1 99.46(12) 1_444 2_665 ?
N4 Cu1 Cu1 113.04(13) 1_444 2_665 ?
C1 N1 Cu1 121.0(3) . . ?
C1 N1 C5 117.4(4) . . ?
C5 N1 Cu1 121.1(3) . . ?
N3 N2 C4 120.1(4) . . ?
C7 N2 N3 108.9(4) . . ?
C7 N2 C4 131.0(4) . . ?
C6 N3 N2 101.7(4) . . ?
C6 N4 Cu1 123.7(3) . 1_666 ?
C7 N4 Cu1 130.8(4) . 1_666 ?
C7 N4 C6 103.0(4) . . ?
N1 C1 H1 118.4 . . ?
N1 C1 C2 123.2(4) . . ?
C2 C1 H1 118.4 . . ?
C1 C2 H2 120.2 . . ?
C1 C2 C3 119.6(5) . . ?
C3 C2 H2 120.2 . . ?
C2 C3 H3 121.5 . . ?
C4 C3 C2 117.1(5) . . ?
C4 C3 H3 121.5 . . ?
C3 C4 N2 120.1(5) . . ?
C5 C4 N2 119.3(4) . . ?
C5 C4 C3 120.6(4) . . ?
N1 C5 C4 122.0(4) . . ?
N1 C5 H5 119.0 . . ?
C4 C5 H5 119.0 . . ?
N3 C6 N4 115.3(5) . . ?
N3 C6 H6 122.3 . . ?
N4 C6 H6 122.3 . . ?
N2 C7 H7 124.4 . . ?
N4 C7 N2 111.2(4) . . ?
N4 C7 H7 124.4 . . ?

loop_
_geom_bond_atom_site_label_1
_geom_bond_atom_site_label_2
_geom_bond_distance
_geom_bond_site_symmetry_2
_geom_bond_publ_flag
I1 Cu1 2.6848(7) . ?
I1 Cu1 2.7381(8) 2_665 ?
Cu1 I1 2.7381(8) 2_665 ?
Cu1 Cu1 2.8478(14) 2_665 ?
Cu1 N1 2.021(4) . ?
Cu1 N4 2.023(4) 1_444 ?
N1 C1 1.343(6) . ?
N1 C5 1.350(6) . ?
N2 N3 1.372(6) . ?
N2 C4 1.424(6) . ?
N2 C7 1.329(6) . ?
N3 C6 1.321(7) . ?
N4 Cu1 2.023(4) 1_666 ?
N4 C6 1.337(7) . ?
N4 C7 1.307(6) . ?
C1 H1 0.9300 . ?
C1 C2 1.375(8) . ?
C2 H2 0.9300 . ?
C2 C3 1.390(7) . ?
C3 H3 0.9300 . ?
C3 C4 1.383(7) . ?
C4 C5 1.378(7) . ?
C5 H5 0.9300 . ?
C6 H6 0.9300 . ?
C7 H7 0.9300 . ?

loop_
_geom_torsion_atom_site_label_1
_geom_torsion_atom_site_label_2
_geom_torsion_atom_site_label_3
_geom_torsion_atom_site_label_4
_geom_torsion
_geom_torsion_site_symmetry_1
_geom_torsion_site_symmetry_2
_geom_torsion_site_symmetry_3
_geom_torsion_site_symmetry_4
_geom_torsion_publ_flag
Cu1 N1 C1 C2 -170.4(4) . . . . ?
Cu1 N1 C5 C4 170.7(4) . . . . ?
Cu1 N4 C6 N3 -162.8(5) 1_666 . . . ?
Cu1 N4 C7 N2 161.4(4) 1_666 . . . ?
N1 C1 C2 C3 -1.2(9) . . . . ?
N2 N3 C6 N4 -0.9(8) . . . . ?
N2 C4 C5 N1 179.5(4) . . . . ?
N3 N2 C4 C3 158.4(5) . . . . ?
N3 N2 C4 C5 -20.5(7) . . . . ?
N3 N2 C7 N4 0.2(6) . . . . ?
C1 N1 C5 C4 -0.9(7) . . . . ?
C1 C2 C3 C4 0.8(8) . . . . ?
C2 C3 C4 N2 -179.4(5) . . . . ?
C2 C3 C4 C5 -0.5(8) . . . . ?
C3 C4 C5 N1 0.6(8) . . . . ?
C4 N2 N3 C6 179.8(5) . . . . ?
C4 N2 C7 N4 -179.1(5) . . . . ?
C5 N1 C1 C2 1.2(8) . . . . ?
C6 N4 C7 N2 -0.8(6) . . . . ?
C7 N2 N3 C6 0.4(7) . . . . ?
C7 N2 C4 C3 -22.4(8) . . . . ?
C7 N2 C4 C5 158.7(5) . . . . ?
C7 N4 C6 N3 1.1(7) . . . . ?
